data_4066597
loop_
_publ_author_name
'Vicente, Jos\'e'
'Chicote, Mar\'ia Teresa'
'Mart\'inez-Mart\'inez, Antonio Jes\'us'
'Abell\'an-L\'opez, Antonio'
'Bautista, Delia'

_publ_section_title
;
 Reactivity ofortho-\b-Enaminone-phenyl Palladium Complexes. Insertion of
 CO into the Pd&#x2212;C Bond to Give the First Acyl C,N,O-Pincer
 Complexes. Sequential Insertion of Dimethylacetylenedicarboxylate into
 the Enaminone C&#x2212;H Bond and of Isocyanide into the Pd&#x2212;C
 Bond. A New Photooxigenation/Cyclization Process&#x2020;
;
_journal_issue 21
_journal_name_full Organometallics
_journal_page_first 5693
_journal_paper_doi 10.1021/om1005403
_journal_volume 29
_journal_year 2010
_chemical_formula_sum 'C30 H26 N O2 P Pd'
_chemical_formula_weight 569.89
_chemical_name_systematic
; 
 ? 
;
_space_group_IT_number 29
_symmetry_cell_setting orthorhombic
_symmetry_space_group_name_Hall 'P 2c -2ac'
_symmetry_space_group_name_H-M 'P c a 21'
_atom_sites_solution_hydrogens geom
_atom_sites_solution_primary direct
_atom_sites_solution_secondary difmap
_audit_creation_method SHELXL-97
_cell_angle_alpha 90.00
_cell_angle_beta 90.00
_cell_angle_gamma 90.00
_cell_formula_units_Z 4
_cell_length_a 28.719(4)
_cell_length_b 10.7837(14)
_cell_length_c 8.0015(11)
_cell_measurement_reflns_used 1662
_cell_measurement_temperature 100(2)
_cell_measurement_theta_max 28.03
_cell_measurement_theta_min 2.36
_cell_volume 2478.0(6)
_computing_cell_refinement 'Bruker SAINT'
_computing_data_collection 'Bruker SMART'
_computing_data_reduction 'Bruker SAINT'
_computing_molecular_graphics 'Bruker SHELXTL'
_computing_publication_material 'Bruker SHELXTL'
_computing_structure_refinement 'SHELXL-97 (Sheldrick, 1997)'
_computing_structure_solution 'SHELXS-97 (Sheldrick, 1990)'
_diffrn_ambient_temperature 100(2)
_diffrn_detector_area_resol_mean 8.26
_diffrn_measured_fraction_theta_full 1.000
_diffrn_measured_fraction_theta_max 0.951
_diffrn_measurement_device_type 'Bruker SMART APEX CCD'
_diffrn_measurement_method \w-scan
_diffrn_radiation_monochromator graphite
_diffrn_radiation_source 'fine-focus sealed tube'
_diffrn_radiation_type MoK\a
_diffrn_radiation_wavelength 0.71073
_diffrn_reflns_av_R_equivalents 0.0681
_diffrn_reflns_av_sigmaI/netI 0.0890
_diffrn_reflns_limit_h_max 37
_diffrn_reflns_limit_h_min -27
_diffrn_reflns_limit_k_max 10
_diffrn_reflns_limit_k_min -14
_diffrn_reflns_limit_l_max 10
_diffrn_reflns_limit_l_min -10
_diffrn_reflns_number 15175
_diffrn_reflns_theta_full 26.00
_diffrn_reflns_theta_max 28.22
_diffrn_reflns_theta_min 1.89
_exptl_absorpt_coefficient_mu 0.842
_exptl_absorpt_correction_T_max 0.9591
_exptl_absorpt_correction_T_min 0.8632
_exptl_absorpt_correction_type multi-scan
_exptl_absorpt_process_details SADABS
_exptl_crystal_colour yellow
_exptl_crystal_density_diffrn 1.528
_exptl_crystal_density_method 'not measured'
_exptl_crystal_description needle
_exptl_crystal_F_000 1160
_exptl_crystal_size_max 0.18
_exptl_crystal_size_mid 0.06
_exptl_crystal_size_min 0.05
_refine_diff_density_max 0.824
_refine_diff_density_min -1.008
_refine_diff_density_rms 0.114
_refine_ls_abs_structure_details 'Flack H D (1983), Acta Cryst. A39, 876-881'
_refine_ls_abs_structure_Flack 0.01(4)
_refine_ls_extinction_method none
_refine_ls_goodness_of_fit_ref 1.042
_refine_ls_hydrogen_treatment 'Rigid methyls, others riding'
_refine_ls_matrix_type full
_refine_ls_number_parameters 318
_refine_ls_number_reflns 5483
_refine_ls_number_restraints 281
_refine_ls_restrained_S_all 1.017
_refine_ls_R_factor_all 0.0742
_refine_ls_R_factor_gt 0.0570
_refine_ls_shift/su_max 0.001
_refine_ls_shift/su_mean 0.000
_refine_ls_structure_factor_coef Fsqd
_refine_ls_weighting_details 'calc w=1/[\s^2^(Fo^2^)+(0.0396P)^2^+0.0000P] where P=(Fo^2^+2Fc^2^)/3'
_refine_ls_weighting_scheme calc
_refine_ls_wR_factor_gt 0.1011
_refine_ls_wR_factor_ref 0.1076
_reflns_number_gt 4480
_reflns_number_total 5483
_reflns_threshold_expression >2sigma(I)
_cod_data_source_file om1005403_si_002.cif
_cod_data_source_block ajb61csi
_cod_original_cell_volume 2478.1(6)
_cod_original_sg_symbol_H-M 'P ca2(1)'
_cod_database_code 4066597

loop_
_symmetry_equiv_pos_as_xyz
'x, y, z'
'-x, -y, z+1/2'
'x+1/2, -y, z'
'-x+1/2, y, z+1/2'

loop_
_atom_site_label
_atom_site_type_symbol
_atom_site_fract_x
_atom_site_fract_y
_atom_site_fract_z
_atom_site_U_iso_or_equiv
_atom_site_adp_type
_atom_site_occupancy
_atom_site_symmetry_multiplicity
_atom_site_calc_flag
_atom_site_refinement_flags
Pd1 Pd 0.637257(13) 0.04771(3) 0.80506(8) 0.01844(11) Uani 1 1 d .
N1 N 0.66331(17) -0.1024(4) 0.6710(7) 0.0251(11) Uani 1 1 d U
O1 O 0.60500(15) -0.0742(3) 0.9742(5) 0.0256(10) Uani 1 1 d U
O2 O 0.67746(15) 0.2587(4) 0.6338(5) 0.0278(10) Uani 1 1 d U
P1 P 0.60631(5) 0.21848(12) 0.93062(18) 0.0152(3) Uani 1 1 d .
C1 C 0.6696(2) 0.1475(6) 0.6372(7) 0.0220(13) Uani 1 1 d U
C2 C 0.68504(19) 0.0663(6) 0.4956(8) 0.0241(13) Uani 1 1 d DU
C3 C 0.67901(19) -0.0631(6) 0.5143(8) 0.0275(13) Uani 1 1 d DU
C4 C 0.6882(2) -0.1376(7) 0.3713(9) 0.0375(18) Uani 1 1 d DU
H4 H 0.6836 -0.2248 0.3759 0.045 Uiso 1 1 calc R
C5 C 0.7037(2) -0.0830(7) 0.2270(10) 0.0428(19) Uani 1 1 d DU
H5 H 0.7094 -0.1346 0.1329 0.051 Uiso 1 1 calc R
C6 C 0.7113(2) 0.0418(7) 0.2109(9) 0.0396(17) Uani 1 1 d DU
H6 H 0.7227 0.0760 0.1094 0.048 Uiso 1 1 calc R
C7 C 0.7019(2) 0.1172(6) 0.3483(7) 0.0282(15) Uani 1 1 d DU
H7 H 0.7071 0.2040 0.3410 0.034 Uiso 1 1 calc R
C8 C 0.6685(2) -0.2139(6) 0.7335(9) 0.0309(15) Uani 1 1 d U
C9 C 0.6477(2) -0.2519(6) 0.8853(9) 0.0333(16) Uani 1 1 d U
H9 H 0.6567 -0.3316 0.9243 0.040 Uiso 1 1 calc R
C10 C 0.6156(2) -0.1874(5) 0.9873(8) 0.0300(15) Uani 1 1 d U
C12 C 0.6992(3) -0.3135(6) 0.6572(11) 0.052(2) Uani 1 1 d U
H12A H 0.6818 -0.3575 0.5700 0.063 Uiso 1 1 calc R
H12B H 0.7086 -0.3723 0.7442 0.063 Uiso 1 1 calc R
H12C H 0.7269 -0.2749 0.6081 0.063 Uiso 1 1 calc R
C11 C 0.5915(2) -0.2564(5) 1.1297(9) 0.0401(18) Uani 1 1 d U
H11A H 0.5958 -0.2105 1.2343 0.048 Uiso 1 1 calc R
H11B H 0.6050 -0.3394 1.1408 0.048 Uiso 1 1 calc R
H11C H 0.5581 -0.2636 1.1054 0.048 Uiso 1 1 calc R
C21 C 0.57738(17) 0.3238(4) 0.7838(8) 0.0166(12) Uani 1 1 d DU
C22 C 0.55485(19) 0.2767(5) 0.6472(7) 0.0217(13) Uani 1 1 d DU
H22 H 0.5538 0.1894 0.6310 0.026 Uiso 1 1 calc R
C23 C 0.5338(2) 0.3533(5) 0.5333(7) 0.0239(13) Uani 1 1 d DU
H23 H 0.5178 0.3186 0.4404 0.029 Uiso 1 1 calc R
C24 C 0.5355(2) 0.4804(5) 0.5527(8) 0.0281(15) Uani 1 1 d DU
H24 H 0.5214 0.5335 0.4726 0.034 Uiso 1 1 calc R
C25 C 0.5578(2) 0.5286(5) 0.6888(9) 0.0339(16) Uani 1 1 d DU
H25 H 0.5587 0.6159 0.7039 0.041 Uiso 1 1 calc R
C26 C 0.57910(17) 0.4527(4) 0.8051(13) 0.0257(11) Uani 1 1 d DU
H26 H 0.5948 0.4876 0.8985 0.031 Uiso 1 1 calc R
C31 C 0.5614(2) 0.1717(5) 1.0790(7) 0.0180(12) Uani 1 1 d DU
C32 C 0.5765(2) 0.1029(5) 1.2171(7) 0.0208(13) Uani 1 1 d DU
H32 H 0.6088 0.0892 1.2338 0.025 Uiso 1 1 calc R
C33 C 0.5446(2) 0.0545(5) 1.3300(9) 0.0255(15) Uani 1 1 d DU
H33 H 0.5550 0.0075 1.4231 0.031 Uiso 1 1 calc R
C34 C 0.49721(18) 0.0751(4) 1.3060(12) 0.0246(11) Uani 1 1 d DU
H34 H 0.4753 0.0419 1.3829 0.029 Uiso 1 1 calc R
C35 C 0.4820(2) 0.1431(5) 1.1719(8) 0.0238(13) Uani 1 1 d DU
H35 H 0.4497 0.1571 1.1561 0.029 Uiso 1 1 calc R
C36 C 0.5145(2) 0.1924(4) 1.0573(7) 0.0196(12) Uani 1 1 d DU
H36 H 0.5039 0.2399 0.9648 0.024 Uiso 1 1 calc R
C41 C 0.64389(19) 0.3174(5) 1.0583(7) 0.0173(12) Uani 1 1 d DU
C42 C 0.6909(2) 0.3334(5) 1.0180(7) 0.0225(13) Uani 1 1 d DU
H42 H 0.7038 0.2925 0.9237 0.027 Uiso 1 1 calc R
C43 C 0.7183(2) 0.4088(6) 1.1158(7) 0.0279(14) Uani 1 1 d DU
H43 H 0.7501 0.4202 1.0872 0.033 Uiso 1 1 calc R
C44 C 0.7004(2) 0.4684(5) 1.2555(7) 0.0285(15) Uani 1 1 d DU
H44 H 0.7198 0.5192 1.3231 0.034 Uiso 1 1 calc R
C45 C 0.65409(18) 0.4523(4) 1.2940(12) 0.0236(12) Uani 1 1 d DU
H45 H 0.6415 0.4937 1.3887 0.028 Uiso 1 1 calc R
C46 C 0.6254(2) 0.3779(5) 1.1990(7) 0.0225(13) Uani 1 1 d DU
H46 H 0.5936 0.3676 1.2282 0.027 Uiso 1 1 calc R

loop_
_atom_site_aniso_label
_atom_site_aniso_U_11
_atom_site_aniso_U_22
_atom_site_aniso_U_33
_atom_site_aniso_U_23
_atom_site_aniso_U_13
_atom_site_aniso_U_12
Pd1 0.01637(18) 0.01449(18) 0.0245(2) -0.0053(3) -0.0029(3) 0.00200(16)
N1 0.015(3) 0.021(2) 0.040(3) -0.009(2) -0.007(2) 0.006(2)
O1 0.028(2) 0.0101(19) 0.038(3) 0.0010(17) -0.008(2) -0.0032(17)
O2 0.032(3) 0.030(2) 0.022(2) -0.0020(19) 0.002(2) -0.008(2)
P1 0.0152(7) 0.0115(7) 0.0188(7) 0.0000(6) -0.0005(6) 0.0004(6)
C1 0.016(3) 0.030(3) 0.021(3) -0.010(3) -0.005(2) 0.001(3)
C2 0.008(3) 0.038(3) 0.026(3) -0.015(3) -0.009(2) 0.003(2)
C3 0.013(3) 0.038(3) 0.032(3) -0.012(3) -0.009(3) 0.004(3)
C4 0.020(4) 0.047(4) 0.046(4) -0.026(3) -0.004(3) 0.010(3)
C5 0.021(4) 0.066(5) 0.041(4) -0.035(4) -0.002(3) 0.019(3)
C6 0.015(3) 0.066(5) 0.038(4) -0.018(4) 0.001(3) 0.014(3)
C7 0.015(3) 0.047(4) 0.023(4) -0.015(3) 0.002(2) 0.003(3)
C8 0.021(3) 0.023(3) 0.049(4) -0.018(3) -0.019(3) 0.003(3)
C9 0.031(4) 0.012(3) 0.057(4) -0.005(3) -0.016(3) 0.003(3)
C10 0.029(4) 0.017(3) 0.043(4) 0.000(3) -0.019(3) 0.000(3)
C12 0.047(5) 0.034(4) 0.076(6) -0.030(4) -0.020(4) 0.019(3)
C11 0.042(4) 0.015(3) 0.063(5) 0.008(3) -0.009(4) -0.006(3)
C21 0.019(3) 0.013(2) 0.017(3) 0.003(2) 0.005(3) 0.0000(19)
C22 0.025(3) 0.012(3) 0.028(3) 0.000(2) -0.003(3) 0.002(2)
C23 0.026(3) 0.030(3) 0.016(3) 0.000(2) -0.003(3) -0.003(3)
C24 0.031(4) 0.019(3) 0.034(4) 0.009(3) -0.008(3) 0.005(3)
C25 0.043(4) 0.014(3) 0.044(4) 0.000(3) -0.009(3) 0.003(3)
C26 0.033(3) 0.015(2) 0.029(3) -0.007(3) -0.008(5) -0.004(2)
C31 0.019(3) 0.015(3) 0.020(3) -0.003(2) 0.000(2) 0.000(2)
C32 0.015(3) 0.017(3) 0.030(3) 0.001(2) -0.002(2) 0.001(2)
C33 0.036(3) 0.022(3) 0.019(4) 0.000(3) 0.005(3) -0.002(2)
C34 0.026(3) 0.015(3) 0.032(3) -0.008(4) 0.011(4) -0.0048(19)
C35 0.018(3) 0.015(3) 0.039(4) -0.007(3) 0.001(3) -0.004(2)
C36 0.029(3) 0.003(2) 0.026(3) -0.004(2) -0.001(3) 0.002(2)
C41 0.020(3) 0.011(3) 0.021(3) -0.003(2) -0.002(2) -0.006(2)
C42 0.019(3) 0.028(3) 0.020(3) 0.000(3) 0.003(2) 0.000(3)
C43 0.017(3) 0.043(4) 0.023(3) -0.001(3) 0.005(3) -0.008(3)
C44 0.030(3) 0.027(3) 0.029(4) -0.002(2) -0.007(2) -0.011(3)
C45 0.031(3) 0.020(2) 0.020(3) -0.012(3) 0.001(4) -0.005(2)
C46 0.019(3) 0.023(3) 0.025(3) -0.006(3) 0.006(2) -0.003(2)

loop_
_atom_type_symbol
_atom_type_description
_atom_type_scat_dispersion_real
_atom_type_scat_dispersion_imag
_atom_type_scat_source
C C 0.0033 0.0016 'International Tables Vol C Tables 4.2.6.8 and 6.1.1.4'
H H 0.0000 0.0000 'International Tables Vol C Tables 4.2.6.8 and 6.1.1.4'
N N 0.0061 0.0033 'International Tables Vol C Tables 4.2.6.8 and 6.1.1.4'
O O 0.0106 0.0060 'International Tables Vol C Tables 4.2.6.8 and 6.1.1.4'
P P 0.1023 0.0942 'International Tables Vol C Tables 4.2.6.8 and 6.1.1.4'
Pd Pd -0.9988 1.0072 'International Tables Vol C Tables 4.2.6.8 and 6.1.1.4'

loop_
_geom_angle_atom_site_label_1
_geom_angle_atom_site_label_2
_geom_angle_atom_site_label_3
_geom_angle
C1 Pd1 N1 84.4(2)
C1 Pd1 O1 174.7(2)
N1 Pd1 O1 90.23(19)
C1 Pd1 P1 92.50(17)
N1 Pd1 P1 175.07(16)
O1 Pd1 P1 92.83(12)
C8 N1 C3 125.7(5)
C8 N1 Pd1 123.9(5)
C3 N1 Pd1 110.0(4)
C10 O1 Pd1 123.5(4)
C31 P1 C41 102.4(3)
C31 P1 C21 105.6(3)
C41 P1 C21 105.3(2)
C31 P1 Pd1 109.84(17)
C41 P1 Pd1 119.17(19)
C21 P1 Pd1 113.27(19)
O2 C1 C2 120.2(6)
O2 C1 Pd1 130.0(4)
C2 C1 Pd1 109.7(4)
C7 C2 C3 121.5(6)
C7 C2 C1 120.9(6)
C3 C2 C1 117.4(6)
N1 C3 C2 115.7(5)
N1 C3 C4 127.6(6)
C2 C3 C4 116.7(7)
C5 C4 C3 119.7(7)
C4 C5 C6 123.6(7)
C5 C6 C7 117.9(7)
C2 C7 C6 120.5(7)
N1 C8 C9 123.1(6)
N1 C8 C12 124.1(7)
C9 C8 C12 112.7(7)
C8 C9 C10 128.9(6)
O1 C10 C9 125.8(6)
O1 C10 C11 115.1(6)
C9 C10 C11 119.1(6)
C22 C21 C26 118.9(6)
C22 C21 P1 119.7(4)
C26 C21 P1 121.4(6)
C21 C22 C23 121.0(5)
C22 C23 C24 120.5(6)
C25 C24 C23 118.9(6)
C24 C25 C26 121.3(6)
C25 C26 C21 119.3(7)
C36 C31 C32 119.2(5)
C36 C31 P1 124.4(4)
C32 C31 P1 116.3(4)
C33 C32 C31 120.6(6)
C32 C33 C34 119.7(7)
C35 C34 C33 120.3(7)
C34 C35 C36 120.0(6)
C31 C36 C35 120.2(5)
C42 C41 C46 119.5(5)
C42 C41 P1 120.8(4)
C46 C41 P1 119.7(4)
C43 C42 C41 119.6(6)
C42 C43 C44 121.4(6)
C45 C44 C43 118.7(6)
C44 C45 C46 121.8(7)
C45 C46 C41 119.1(6)

loop_
_geom_bond_atom_site_label_1
_geom_bond_atom_site_label_2
_geom_bond_distance
Pd1 C1 1.956(6)
Pd1 N1 2.081(5)
Pd1 O1 2.102(4)
Pd1 P1 2.2783(15)
N1 C8 1.311(8)
N1 C3 1.398(8)
O1 C10 1.262(6)
O2 C1 1.220(7)
P1 C31 1.824(6)
P1 C41 1.830(5)
P1 C21 1.833(6)
C1 C2 1.499(8)
C2 C7 1.388(9)
C2 C3 1.414(8)
C3 C4 1.423(9)
C4 C5 1.370(10)
C5 C6 1.371(10)
C6 C7 1.393(8)
C8 C9 1.413(9)
C8 C12 1.518(9)
C9 C10 1.415(9)
C10 C11 1.527(9)
C21 C22 1.368(8)
C21 C26 1.401(6)
C22 C23 1.371(8)
C23 C24 1.380(8)
C24 C25 1.367(9)
C25 C26 1.381(10)
C31 C36 1.377(8)
C31 C32 1.400(8)
C32 C33 1.388(8)
C33 C34 1.391(8)
C34 C35 1.371(10)
C35 C36 1.411(8)
C41 C42 1.399(7)
C41 C46 1.405(8)
C42 C43 1.375(8)
C43 C44 1.387(8)
C44 C45 1.377(8)
C45 C46 1.379(8)

loop_
_geom_hbond_atom_site_label_D
_geom_hbond_atom_site_label_H
_geom_hbond_atom_site_label_A
_geom_hbond_distance_DH
_geom_hbond_distance_HA
_geom_hbond_distance_DA
_geom_hbond_angle_DHA
_geom_hbond_site_symmetry_A
C34 H34 O1 0.95 2.44 3.229(7) 139.9 2_655
